data_2207788
loop_
_publ_author_name
'K. R. Scott'
'Butcher, Ray J.'
'Hanson, Clive D.'

_publ_section_title
;
 5-Methyl-3-(5-methylisoxazol-3-yl)cyclohex-2-enone
;
_journal_coeditor_code HG6281
_journal_issue 1
_journal_name_full 'Acta Crystallographica Section E'
_journal_page_first o215
_journal_page_last o217
_journal_paper_doi 10.1107/S1600536805040766
_journal_volume 62
_journal_year 2006
_chemical_formula_iupac 'C11 H14 N2 O2'
_chemical_formula_moiety 'C11 H14 N2 O2'
_chemical_formula_sum 'C11 H14 N2 O2'
_chemical_formula_weight 206.24
_chemical_name_systematic
;
5-Methyl-3-(5-methylisoxazol-3-yl)cyclohex-2-enone
;
_space_group_IT_number 14
_symmetry_cell_setting monoclinic
_symmetry_space_group_name_Hall '-P 2yab'
_symmetry_space_group_name_H-M 'P 1 21/a 1'
_atom_sites_solution_hydrogens geom
_atom_sites_solution_primary direct
_atom_sites_solution_secondary difmap
_audit_creation_method SHELXL97
_cell_angle_alpha 90.00
_cell_angle_beta 113.970(7)
_cell_angle_gamma 90.00
_cell_formula_units_Z 4
_cell_length_a 11.1239(10)
_cell_length_b 9.0159(7)
_cell_length_c 11.9664(9)
_cell_measurement_reflns_used 63
_cell_measurement_temperature 293(2)
_cell_measurement_theta_max 27.934
_cell_measurement_theta_min 6.362
_cell_volume 1096.63(17)
_computing_cell_refinement XSCANS
_computing_data_collection 'XSCANS (Siemens, 1996)'
_computing_data_reduction 'SHELXTL (Bruker, 1997)'
_computing_molecular_graphics SHELXTL
_computing_publication_material SHELXTL
_computing_structure_refinement 'SHELXL97 (Sheldrick, 1997)'
_computing_structure_solution 'SHELXS97 (Sheldrick, 1990)'
_diffrn_ambient_temperature 293(2)
_diffrn_measured_fraction_theta_full 0.990
_diffrn_measured_fraction_theta_max 0.990
_diffrn_measurement_device_type 'Bruker P4S'
_diffrn_measurement_method 2\q/\w
_diffrn_radiation_monochromator graphite
_diffrn_radiation_source 'fine-focus sealed tube'
_diffrn_radiation_type CuK\a
_diffrn_radiation_wavelength 1.54180
_diffrn_reflns_av_R_equivalents 0.0283
_diffrn_reflns_av_sigmaI/netI 0.0368
_diffrn_reflns_limit_h_max 13
_diffrn_reflns_limit_h_min -1
_diffrn_reflns_limit_k_max 10
_diffrn_reflns_limit_k_min -1
_diffrn_reflns_limit_l_max 13
_diffrn_reflns_limit_l_min -14
_diffrn_reflns_number 2641
_diffrn_reflns_theta_full 69.06
_diffrn_reflns_theta_max 69.06
_diffrn_reflns_theta_min 4.04
_diffrn_standards_decay_% 0
_diffrn_standards_interval_count 97
_diffrn_standards_number 3
_exptl_absorpt_coefficient_mu 0.712
_exptl_absorpt_correction_T_max 0.8707
_exptl_absorpt_correction_T_min 0.5511
_exptl_absorpt_correction_type refdelf
_exptl_absorpt_process_details '(SHELXTL; Bruker, 1997)'
_exptl_crystal_colour colourless
_exptl_crystal_density_diffrn 1.249
_exptl_crystal_density_method 'not measured'
_exptl_crystal_description needle
_exptl_crystal_F_000 440
_exptl_crystal_size_max 0.95
_exptl_crystal_size_mid 0.25
_exptl_crystal_size_min 0.20
_refine_diff_density_max 0.513
_refine_diff_density_min -0.166
_refine_ls_extinction_coef 0.0037(16)
_refine_ls_extinction_expression Fc^*^=kFc[1+0.001xFc^2^\l^3^/sin(2\q)]^-1/4^
_refine_ls_extinction_method 'SHELXTL (Bruker, 1997)'
_refine_ls_goodness_of_fit_ref 1.068
_refine_ls_hydrogen_treatment constr
_refine_ls_matrix_type full
_refine_ls_number_parameters 151
_refine_ls_number_reflns 2017
_refine_ls_number_restraints 6
_refine_ls_restrained_S_all 1.067
_refine_ls_R_factor_all 0.0606
_refine_ls_R_factor_gt 0.0523
_refine_ls_shift/su_max 0.018
_refine_ls_shift/su_mean 0.002
_refine_ls_structure_factor_coef Fsqd
_refine_ls_weighting_details 'calc w = 1/[\s^2^(Fo^2^)+(0.0609P)^2^+0.3446P] where P=(Fo^2^+2Fc^2^)/3'
_refine_ls_weighting_scheme calc
_refine_ls_wR_factor_gt 0.1309
_refine_ls_wR_factor_ref 0.1426
_reflns_number_gt 1698
_reflns_number_total 2017
_reflns_threshold_expression I>2\s(I)
_cod_data_source_file hg6281.cif
_cod_data_source_block I
_cod_original_cell_volume 1096.63(18)
_cod_original_sg_symbol_H-M 'P 21/a'
_cod_database_code 2207788
_cod_database_fobs_code 2207788

loop_
_symmetry_equiv_pos_as_xyz
'x, y, z'
'-x+1/2, y+1/2, -z'
'-x, -y, -z'
'x-1/2, -y-1/2, z'

loop_
_atom_site_label
_atom_site_fract_x
_atom_site_fract_y
_atom_site_fract_z
_atom_site_U_iso_or_equiv
_atom_site_adp_type
_atom_site_calc_flag
_atom_site_refinement_flags
_atom_site_occupancy
_atom_site_disorder_assembly
_atom_site_disorder_group
_atom_site_type_symbol
O1 0.37259(13) 0.51400(16) 0.30704(16) 0.0634(5) Uani d . 1 A . O
O2 0.35458(14) -0.09121(18) 0.09492(16) 0.0720(5) Uani d . 1 A . O
N1 0.63076(14) 0.13327(17) 0.24535(15) 0.0479(4) Uani d . 1 A . N
H1A 0.7110 0.1095 0.2617 0.057 Uiso calc R 1 . . H
N2 0.41139(17) 0.0427(2) 0.1545(2) 0.0682(6) Uani d . 1 A . N
C1 0.61190(16) 0.27119(19) 0.28237(16) 0.0429(4) Uani d . 1 . . C
C2 0.49270(17) 0.3291(2) 0.26277(17) 0.0464(4) Uani d . 1 A . C
H2A 0.4171 0.2766 0.2154 0.056 Uiso calc R 1 . . H
C3 0.48032(17) 0.4689(2) 0.31324(18) 0.0471(5) Uani d . 1 . . C
C4A 0.5957(17) 0.5668(18) 0.3687(15) 0.0469(18) Uani d PD 0.61(3) A 1 C
H4AA 0.6236 0.5666 0.4567 0.056 Uiso calc PR 0.61(3) A 1 H
H4AB 0.5701 0.6674 0.3400 0.056 Uiso calc PR 0.61(3) A 1 H
C5A 0.711(2) 0.522(2) 0.340(2) 0.0548(7) Uani d PD 0.61(3) A 1 C
H5AA 0.6873 0.5435 0.2528 0.066 Uiso calc PR 0.61(3) A 1 H
C6A 0.7355(19) 0.3557(18) 0.3572(13) 0.0445(15) Uani d PD 0.61(3) A 1 C
H6AA 0.8053 0.3274 0.3325 0.053 Uiso calc PR 0.61(3) A 1 H
H6AB 0.7634 0.3311 0.4430 0.053 Uiso calc PR 0.61(3) A 1 H
C7A 0.835(2) 0.611(3) 0.413(3) 0.0695(13) Uani d PD 0.61(3) A 1 C
H7AA 0.8179 0.7145 0.3934 0.104 Uiso calc PR 0.61(3) A 1 H
H7AB 0.9055 0.5785 0.3928 0.104 Uiso calc PR 0.61(3) A 1 H
H7AC 0.8578 0.5966 0.4986 0.104 Uiso calc PR 0.61(3) A 1 H
C4B 0.610(3) 0.552(3) 0.391(2) 0.0469(18) Uani d PD 0.39(3) A 2 C
H4BA 0.5926 0.6575 0.3897 0.056 Uiso calc PR 0.39(3) A 2 H
H4BB 0.6424 0.5183 0.4750 0.056 Uiso calc PR 0.39(3) A 2 H
C5B 0.715(3) 0.526(3) 0.342(4) 0.0548(7) Uani d PD 0.39(3) A 2 C
H5BA 0.6811 0.5647 0.2588 0.066 Uiso calc PR 0.39(3) A 2 H
C6B 0.736(3) 0.360(3) 0.335(2) 0.0445(15) Uani d PD 0.39(3) A 2 C
H6BA 0.7852 0.3438 0.2848 0.053 Uiso calc PR 0.39(3) A 2 H
H6BB 0.7891 0.3229 0.4161 0.053 Uiso calc PR 0.39(3) A 2 H
C7B 0.844(4) 0.606(4) 0.415(5) 0.0695(13) Uani d PD 0.39(3) A 2 C
H7BA 0.8257 0.7075 0.4270 0.104 Uiso calc PR 0.39(3) A 2 H
H7BB 0.8991 0.6024 0.3711 0.104 Uiso calc PR 0.39(3) A 2 H
H7BC 0.8876 0.5587 0.4932 0.104 Uiso calc PR 0.39(3) A 2 H
C8 0.53717(17) 0.0265(2) 0.18471(17) 0.0449(4) Uani d . 1 . . C
C9 0.5667(2) -0.1127(2) 0.14681(19) 0.0519(5) Uani d . 1 A . C
H9A 0.6489 -0.1493 0.1578 0.062 Uiso calc R 1 . . H
C10 0.4500(2) -0.1797(2) 0.09180(18) 0.0531(5) Uani d . 1 . . C
C11 0.4069(3) -0.3253(3) 0.0312(2) 0.0705(7) Uani d . 1 A . C
H11A 0.4769 -0.3687 0.0149 0.106 Uiso calc R 1 . . H
H11B 0.3313 -0.3117 -0.0443 0.106 Uiso calc R 1 . . H
H11C 0.3847 -0.3897 0.0838 0.106 Uiso calc R 1 . . H

loop_
_atom_site_aniso_label
_atom_site_aniso_U_11
_atom_site_aniso_U_22
_atom_site_aniso_U_33
_atom_site_aniso_U_12
_atom_site_aniso_U_13
_atom_site_aniso_U_23
O1 0.0413(7) 0.0513(8) 0.1049(12) 0.0020(6) 0.0371(7) -0.0108(8)
O2 0.0491(8) 0.0584(9) 0.0999(12) -0.0077(7) 0.0214(8) -0.0242(8)
N1 0.0366(8) 0.0409(8) 0.0707(10) 0.0011(6) 0.0264(7) -0.0027(7)
N2 0.0409(9) 0.0571(11) 0.1022(14) -0.0046(8) 0.0246(9) -0.0262(10)
C1 0.0388(9) 0.0390(9) 0.0549(10) 0.0006(7) 0.0233(8) 0.0032(7)
C2 0.0350(9) 0.0446(10) 0.0627(11) -0.0018(7) 0.0229(8) -0.0037(8)
C3 0.0408(9) 0.0431(10) 0.0628(11) 0.0019(7) 0.0264(8) 0.0015(8)
C4A 0.039(4) 0.042(3) 0.058(6) 0.0023(19) 0.018(4) 0.000(3)
C5A 0.0434(14) 0.0504(14) 0.0728(16) -0.0043(10) 0.0257(13) -0.0038(11)
C6A 0.0345(9) 0.0463(13) 0.056(5) 0.0017(9) 0.022(3) 0.001(3)
C7A 0.045(3) 0.0606(19) 0.103(2) -0.010(2) 0.031(2) -0.0164(15)
C4B 0.039(4) 0.042(3) 0.058(6) 0.0023(19) 0.018(4) 0.000(3)
C5B 0.0434(14) 0.0504(14) 0.0728(16) -0.0043(10) 0.0257(13) -0.0038(11)
C6B 0.0345(9) 0.0463(13) 0.056(5) 0.0017(9) 0.022(3) 0.001(3)
C7B 0.045(3) 0.0606(19) 0.103(2) -0.010(2) 0.031(2) -0.0164(15)
C8 0.0418(9) 0.0406(9) 0.0547(10) 0.0006(7) 0.0220(8) -0.0001(7)
C9 0.0487(10) 0.0425(10) 0.0683(12) 0.0052(8) 0.0278(9) 0.0006(9)
C10 0.0573(12) 0.0444(10) 0.0567(10) 0.0008(9) 0.0222(9) -0.0011(8)
C11 0.0798(16) 0.0519(13) 0.0702(14) -0.0078(11) 0.0206(12) -0.0100(10)

loop_
_atom_type_symbol
_atom_type_description
_atom_type_scat_dispersion_real
_atom_type_scat_dispersion_imag
_atom_type_scat_source
C C 0.0181 0.0091 'International Tables Vol C Tables 4.2.6.8 and 6.1.1.4'
H H 0.0000 0.0000 'International Tables Vol C Tables 4.2.6.8 and 6.1.1.4'
N N 0.0311 0.0180 'International Tables Vol C Tables 4.2.6.8 and 6.1.1.4'
O O 0.0492 0.0322 'International Tables Vol C Tables 4.2.6.8 and 6.1.1.4'

loop_
_geom_angle_atom_site_label_1
_geom_angle_atom_site_label_2
_geom_angle_atom_site_label_3
_geom_angle
C10 O2 N2 109.02(15)
C1 N1 C8 128.36(15)
C1 N1 H1A 115.8
C8 N1 H1A 115.8
C8 N2 O2 104.68(15)
C2 C1 N1 124.33(17)
C2 C1 C6B 122.7(10)
N1 C1 C6B 112.6(10)
C2 C1 C6A 120.1(6)
N1 C1 C6A 115.5(6)
C1 C2 C3 121.52(17)
C1 C2 H2A 119.2
C3 C2 H2A 119.2
O1 C3 C2 121.42(17)
O1 C3 C4A 118.3(6)
C2 C3 C4A 120.2(6)
O1 C3 C4B 121.3(9)
C2 C3 C4B 116.8(9)
C3 C4A C5A 113.6(11)
C3 C4A H4AA 108.8
C5A C4A H4AA 108.8
C3 C4A H4AB 108.8
C5A C4A H4AB 108.8
H4AA C4A H4AB 107.7
C4A C5A C6A 110.4(11)
C4A C5A C7A 112.0(11)
C6A C5A C7A 111.9(12)
C4A C5A H5AA 107.4
C6A C5A H5AA 107.4
C7A C5A H5AA 107.4
C1 C6A C5A 110.4(12)
C1 C6A H6AA 109.6
C5A C6A H6AA 109.6
C1 C6A H6AB 109.6
C5A C6A H6AB 109.6
H6AA C6A H6AB 108.1
C5A C7A H7AA 109.5
C5A C7A H7AB 109.5
H7AA C7A H7AB 109.5
C5A C7A H7AC 109.5
H7AA C7A H7AC 109.5
H7AB C7A H7AC 109.5
C5B C4B C3 111.6(19)
C5B C4B H4BA 109.3
C3 C4B H4BA 109.3
C5B C4B H4BB 109.3
C3 C4B H4BB 109.3
H4BA C4B H4BB 108.0
C4B C5B C7B 113.4(19)
C4B C5B C6B 109.7(17)
C7B C5B C6B 111.8(18)
C4B C5B H5BA 107.2
C7B C5B H5BA 107.2
C6B C5B H5BA 107.2
C1 C6B C5B 114.3(18)
C1 C6B H6BA 108.7
C5B C6B H6BA 108.7
C1 C6B H6BB 108.7
C5B C6B H6BB 108.7
H6BA C6B H6BB 107.6
C5B C7B H7BA 109.5
C5B C7B H7BB 109.5
H7BA C7B H7BB 109.5
C5B C7B H7BC 109.5
H7BA C7B H7BC 109.5
H7BB C7B H7BC 109.5
N2 C8 N1 124.09(17)
N2 C8 C9 111.89(17)
N1 C8 C9 124.02(16)
C10 C9 C8 104.63(17)
C10 C9 H9A 127.7
C8 C9 H9A 127.7
C9 C10 O2 109.78(17)
C9 C10 C11 134.2(2)
O2 C10 C11 116.02(19)
C10 C11 H11A 109.5
C10 C11 H11B 109.5
H11A C11 H11B 109.5
C10 C11 H11C 109.5
H11A C11 H11C 109.5
H11B C11 H11C 109.5

loop_
_geom_bond_atom_site_label_1
_geom_bond_atom_site_label_2
_geom_bond_distance
O1 C3 1.239(2)
O2 C10 1.341(2)
O2 N2 1.414(2)
N1 C1 1.365(2)
N1 C8 1.387(2)
N1 H1A 0.8600
N2 C8 1.303(2)
C1 C2 1.354(2)
C1 C6B 1.49(3)
C1 C6A 1.508(19)
C2 C3 1.429(3)
C2 H2A 0.9300
C3 C4A 1.48(2)
C3 C4B 1.56(3)
C4A C5A 1.517(8)
C4A H4AA 0.9700
C4A H4AB 0.9700
C5A C6A 1.522(9)
C5A C7A 1.523(8)
C5A H5AA 0.9800
C6A H6AA 0.9700
C6A H6AB 0.9700
C7A H7AA 0.9600
C7A H7AB 0.9600
C7A H7AC 0.9600
C4B C5B 1.518(14)
C4B H4BA 0.9700
C4B H4BB 0.9700
C5B C7B 1.522(13)
C5B C6B 1.524(13)
C5B H5BA 0.9800
C6B H6BA 0.9700
C6B H6BB 0.9700
C7B H7BA 0.9600
C7B H7BB 0.9600
C7B H7BC 0.9600
C8 C9 1.418(3)
C9 C10 1.338(3)
C9 H9A 0.9300
C10 C11 1.481(3)
C11 H11A 0.9600
C11 H11B 0.9600
C11 H11C 0.9600

loop_
_geom_hbond_atom_site_label_D
_geom_hbond_atom_site_label_H
_geom_hbond_atom_site_label_A
_geom_hbond_site_symmetry_A
_geom_hbond_distance_DH
_geom_hbond_distance_HA
_geom_hbond_distance_DA
_geom_hbond_angle_DHA
N1 H1A O1 4_665 0.86 1.99 2.816(2) 160
C2 H2A N2 . 0.93 2.22 2.865(3) 126

loop_
_geom_torsion_atom_site_label_1
_geom_torsion_atom_site_label_2
_geom_torsion_atom_site_label_3
_geom_torsion_atom_site_label_4
_geom_torsion
C10 O2 N2 C8 -0.6(2)
C8 N1 C1 C2 -1.3(3)
C8 N1 C1 C6B -174.6(9)
C8 N1 C1 C6A 174.3(6)
N1 C1 C2 C3 174.39(17)
C6B C1 C2 C3 -12.9(10)
C6A C1 C2 C3 -1.0(6)
C1 C2 C3 O1 -171.71(19)
C1 C2 C3 C4A 11.5(7)
C1 C2 C3 C4B 0.5(11)
O1 C3 C4A C5A -163.4(11)
C2 C3 C4A C5A 13.5(14)
C4B C3 C4A C5A 87(9)
C3 C4A C5A C6A -46.2(18)
C3 C4A C5A C7A -171.6(15)
C2 C1 C6A C5A -32.7(13)
N1 C1 C6A C5A 151.6(10)
C6B C1 C6A C5A 75(8)
C4A C5A C6A C1 55.1(17)
C7A C5A C6A C1 -179.4(14)
O1 C3 C4B C5B -153.7(15)
C2 C3 C4B C5B 34(2)
C4A C3 C4B C5B -77(9)
C3 C4B C5B C7B 180(2)
C3 C4B C5B C6B -55(3)
C2 C1 C6B C5B -11(2)
N1 C1 C6B C5B 162.9(17)
C6A C1 C6B C5B -89(9)
C4B C5B C6B C1 44(3)
C7B C5B C6B C1 171(2)
O2 N2 C8 N1 179.74(17)
O2 N2 C8 C9 0.4(2)
C1 N1 C8 N2 -1.2(3)
C1 N1 C8 C9 178.05(18)
N2 C8 C9 C10 -0.1(2)
N1 C8 C9 C10 -179.43(18)
C8 C9 C10 O2 -0.3(2)
C8 C9 C10 C11 179.9(2)
N2 O2 C10 C9 0.5(2)
N2 O2 C10 C11 -179.57(19)
